data_4310839
loop_
_publ_author_name
'Stuart A. Willison'
'Hershel Jude'
'Ryan M. Antonelli'
'Jeffrey M. Rennekamp'
'Nathan A. Eckert'
'Jeanette A. Krause Bauer'
'William B. Connick'

_publ_contact_author_address
;     Department of Chemistry
      University of Cincinnati
      Cincinnati, OH 45221-0172 USA
;
_publ_contact_author_email bill.connick@uc.edu
_publ_contact_author_fax '513 556 9239'
_publ_contact_author_name 'Dr. William B. Connick'
_publ_contact_author_phone '513 556 0148'
_publ_section_title
;
 A Luminescent Platinum(II) 2,6-Bis(N-pyrazolyl)pyridine Complex
;
_journal_name_full 'Inorganic Chemistry'
_journal_page_first 2548
_journal_page_last 2555
_journal_paper_doi 10.1021/ic035066k
_journal_volume 43
_journal_year 2004
_chemical_formula_sum 'C11 H13 Cl2 N5 O2 Pt'
_chemical_formula_weight 513.25
_chemical_name_systematic
; 
(2,6-bis(N-pyrazolyl)pyridine)chloro-platinum(II) chloride dihydrate 
;
_space_group_IT_number 14
_symmetry_cell_setting monoclinic
_symmetry_space_group_name_Hall '-P 2yn'
_symmetry_space_group_name_H-M 'P 1 21/n 1'
_atom_sites_solution_hydrogens mixed
_atom_sites_solution_primary direct
_atom_sites_solution_secondary difmap
_audit_creation_method SHELXL
_cell_angle_alpha 90.00
_cell_angle_beta 105.883(2)
_cell_angle_gamma 90.00
_cell_formula_units_Z 4
_cell_length_a 11.3218(5)
_cell_length_b 6.7716(3)
_cell_length_c 20.6501(6)
_cell_measurement_reflns_used 6487
_cell_measurement_temperature 150(2)
_cell_measurement_theta_max 28.29
_cell_measurement_theta_min 2.37
_cell_volume 1522.73(11)
_computing_cell_refinement 'Bruker SAINT v5.A06'
_computing_data_collection 'Bruker SMART v5.051'
_computing_data_reduction 'Bruker SAINT v5.A06'
_computing_molecular_graphics 'Bruker SHELXTL v5.03 and Crystal Impact DIAMOND v2.1e (1997)'
_computing_publication_material 'Bruker SHELXTL v5.03'
_computing_structure_refinement 'Bruker SHELXTL v5.03'
_computing_structure_solution 'Bruker SHELXTL v5.03'
_diffrn_ambient_temperature 150(2)
_diffrn_measurement_device 'SMART 1K Platform CCD'
_diffrn_measurement_method '\w scans'
_diffrn_radiation_monochromator graphite
_diffrn_radiation_source 'sealed tube'
_diffrn_radiation_type MoK\a
_diffrn_radiation_wavelength 0.71073
_diffrn_reflns_av_R_equivalents 0.0591
_diffrn_reflns_av_sigmaI/netI 0.0398
_diffrn_reflns_limit_h_max 15
_diffrn_reflns_limit_h_min -14
_diffrn_reflns_limit_k_max 8
_diffrn_reflns_limit_k_min -9
_diffrn_reflns_limit_l_max 27
_diffrn_reflns_limit_l_min -27
_diffrn_reflns_number 15406
_diffrn_reflns_theta_full 28.29
_diffrn_reflns_theta_max 28.29
_diffrn_reflns_theta_min 2.37
_diffrn_standards_number 0
_exptl_absorpt_coefficient_mu 9.576
_exptl_absorpt_correction_T_max 0.7006
_exptl_absorpt_correction_T_min 0.2071
_exptl_absorpt_correction_type multi-scan
_exptl_absorpt_process_details 'Sheldrick, SADABS'
_exptl_crystal_colour yellow
_exptl_crystal_density_diffrn 2.239
_exptl_crystal_density_method 'not measured'
_exptl_crystal_description rod
_exptl_crystal_F_000 968
_exptl_crystal_size_max 0.24
_exptl_crystal_size_mid 0.08
_exptl_crystal_size_min 0.04
_refine_diff_density_max 2.644
_refine_diff_density_min -1.617
_refine_diff_density_rms 0.194
_refine_ls_extinction_method none
_refine_ls_goodness_of_fit_ref 1.034
_refine_ls_hydrogen_treatment mixed
_refine_ls_matrix_type full
_refine_ls_number_parameters 190
_refine_ls_number_reflns 3735
_refine_ls_number_restraints 0
_refine_ls_restrained_S_all 1.123
_refine_ls_R_factor_all 0.0529
_refine_ls_R_factor_gt 0.0310
_refine_ls_shift/su_max -0.001
_refine_ls_shift/su_mean 0.000
_refine_ls_structure_factor_coef Fsqd
_refine_ls_weighting_details 'calc w=1/[\s^2^(Fo^2^)+(0.0426P)^2^+0.2434P] where P=(Fo^2^+2Fc^2^)/3'
_refine_ls_weighting_scheme calc
_refine_ls_wR_factor_gt 0.0727
_refine_ls_wR_factor_ref 0.0825
_reflns_number_gt 2515
_reflns_number_total 3735
_reflns_threshold_expression >2\s(I)
_cod_data_source_file ic035066ksi20040116_115348_2.cif
_cod_data_source_block 1a
_cod_depositor_comments
;
The following automatic conversions were performed:
'_symmetry_cell_setting' value 'Monoclinic' changed to 'monoclinic'
according to '/home/saulius/struct/CIF-dictionaries/cif_core.dic'
dictionary named 'cif_core.dic' version 2.4.1 from 2010-06-29.

Automatic conversion script
Id: cif_fix_enum 1527 2010-12-29 10:47:43Z saulius 
;
_cod_original_sg_symbol_H-M 'P 21/n'
_cod_database_code 4310839

loop_
_symmetry_equiv_pos_as_xyz
'x, y, z'
'-x+1/2, y+1/2, -z+1/2'
'-x, -y, -z'
'x-1/2, -y-1/2, z-1/2'

loop_
_atom_site_aniso_label
_atom_site_aniso_U_11
_atom_site_aniso_U_22
_atom_site_aniso_U_33
_atom_site_aniso_U_23
_atom_site_aniso_U_13
_atom_site_aniso_U_12
Pt1 0.02400(12) 0.01942(11) 0.01493(11) -0.00016(9) 0.00079(7) 0.00220(10)
Cl1 0.0507(9) 0.0327(7) 0.0171(6) -0.0011(6) -0.0089(6) 0.0030(7)
N1 0.024(2) 0.019(2) 0.019(2) -0.003(2) 0.004(2) 0.000(2)
N2 0.026(2) 0.025(2) 0.028(3) 0.000(2) 0.010(2) -0.001(2)
N3 0.019(2) 0.028(2) 0.021(2) -0.001(2) -0.006(2) 0.005(2)
N4 0.024(2) 0.029(2) 0.020(2) 0.000(2) 0.002(2) 0.004(2)
N5 0.040(3) 0.020(2) 0.017(2) -0.001(2) 0.010(2) 0.001(2)
C2 0.028(3) 0.024(3) 0.019(3) 0.001(2) 0.004(2) 0.000(2)
C3 0.027(3) 0.034(3) 0.021(3) -0.003(2) -0.004(2) 0.003(2)
C4 0.047(4) 0.041(4) 0.015(3) -0.001(2) -0.003(3) 0.005(3)
C5 0.040(3) 0.035(3) 0.021(3) -0.002(3) 0.011(2) 0.004(3)
C6 0.030(3) 0.021(2) 0.024(3) -0.001(2) 0.009(2) 0.000(3)
C7 0.039(4) 0.027(3) 0.044(4) 0.002(3) 0.024(3) 0.003(3)
C8 0.026(3) 0.030(3) 0.050(4) 0.002(3) 0.013(3) 0.000(3)
C9 0.021(3) 0.025(3) 0.042(4) 0.001(3) 0.002(3) 0.001(2)
C10 0.029(3) 0.027(3) 0.038(3) -0.001(2) 0.012(3) -0.003(3)
C11 0.033(3) 0.035(3) 0.036(3) -0.005(3) 0.014(3) 0.000(3)
C12 0.047(4) 0.025(2) 0.025(3) -0.002(2) 0.019(3) 0.000(3)
Cl2 0.0400(9) 0.0485(10) 0.0334(8) 0.0073(7) 0.0078(7) -0.0016(7)
O1 0.054(3) 0.059(3) 0.037(3) 0.007(2) 0.002(2) 0.001(3)
O2 0.046(3) 0.059(3) 0.058(3) 0.001(2) 0.018(3) 0.000(3)

loop_
_atom_site_label
_atom_site_type_symbol
_atom_site_fract_x
_atom_site_fract_y
_atom_site_fract_z
_atom_site_U_iso_or_equiv
_atom_site_thermal_displace_type
_atom_site_occupancy
_atom_site_calc_flag
_atom_site_refinement_flags
_atom_site_disorder_group
Pt1 Pt 0.50426(2) 0.75053(3) 0.007297(9) 0.02035(8) Uani 1 d . .
Cl1 Cl 0.6018(2) 0.7692(2) 0.12043(7) 0.0371(4) Uani 1 d . .
N1 N 0.4185(4) 0.7339(5) -0.0883(2) 0.0209(9) Uani 1 d . .
N2 N 0.6082(4) 0.7892(6) -0.1015(2) 0.0257(10) Uani 1 d . .
N3 N 0.6461(4) 0.7964(6) -0.0311(2) 0.0251(10) Uani 1 d . .
N4 N 0.2514(4) 0.6871(6) -0.0496(2) 0.0253(10) Uani 1 d . .
N5 N 0.3348(5) 0.6988(6) 0.0138(2) 0.0254(11) Uani 1 d . .
C2 C 0.2972(5) 0.7037(7) -0.1063(3) 0.0238(12) Uani 1 d . .
C3 C 0.2324(6) 0.6916(8) -0.1739(3) 0.0293(12) Uani 1 d . .
H3A H 0.1460(6) 0.6718(8) -0.1878(3) 0.035 Uiso 1 calc R .
C4 C 0.3009(6) 0.7103(8) -0.2195(3) 0.0366(15) Uani 1 d . .
H4A H 0.2594(6) 0.7011(8) -0.2661(3) 0.044 Uiso 1 calc R .
C5 C 0.4268(6) 0.7417(8) -0.2014(3) 0.0317(12) Uani 1 d . .
H5A H 0.4718(6) 0.7537(8) -0.2339(3) 0.038 Uiso 1 calc R .
C6 C 0.4820(5) 0.7542(7) -0.1335(3) 0.0246(10) Uani 1 d . .
C7 C 0.7058(6) 0.8280(8) -0.1271(3) 0.0343(14) Uani 1 d . .
H7A H 0.7044(6) 0.8314(8) -0.1733(3) 0.041 Uiso 1 calc R .
C8 C 0.8053(6) 0.8609(8) -0.0732(3) 0.0349(14) Uani 1 d . .
H8A H 0.8861(6) 0.8921(8) -0.0752(3) 0.042 Uiso 1 calc R .
C9 C 0.7665(5) 0.8401(8) -0.0140(3) 0.0304(13) Uani 1 d . .
H9A H 0.8173(5) 0.8546(8) 0.0306(3) 0.037 Uiso 1 calc R .
C10 C 0.1352(5) 0.6531(8) -0.0439(3) 0.0307(13) Uani 1 d . .
H10A H 0.0626(5) 0.6382(8) -0.0798(3) 0.037 Uiso 1 calc R .
C11 C 0.1441(6) 0.6447(8) 0.0240(3) 0.0336(14) Uani 1 d . .
H11A H 0.0787(6) 0.6240(8) 0.0439(3) 0.040 Uiso 1 calc R .
C12 C 0.2694(6) 0.6730(8) 0.0584(3) 0.0305(13) Uani 1 d . .
H12A H 0.3023(6) 0.6736(8) 0.1059(3) 0.037 Uiso 1 calc R .
Cl2 Cl 0.5875(2) 0.9880(2) -0.30958(8) 0.0411(4) Uani 1 d . .
O1 O 1.0253(4) 1.0647(7) -0.1380(2) 0.0520(12) Uani 1 d . .
H20 H 0.9997 1.2031 -0.1480 0.050 Uiso 1 d . .
H21 H 0.9859 0.9729 -0.1736 0.050 Uiso 1 d . .
O2 O 0.8762(4) 0.8971(7) -0.2683(3) 0.0536(13) Uani 1 d . .
H30 H 0.7871 0.9356 -0.2710 0.050 Uiso 1 d . .
H31 H 0.8901 0.7556 -0.2568 0.050 Uiso 1 d . .

loop_
_atom_type_symbol
_atom_type_description
_atom_type_scat_dispersion_real
_atom_type_scat_dispersion_imag
_atom_type_scat_source
C C 0.0033 0.0016 'International Tables Vol C Tables 4.2.6.8 and 6.1.1.4'
H H 0.0000 0.0000 'International Tables Vol C Tables 4.2.6.8 and 6.1.1.4'
N N 0.0061 0.0033 'International Tables Vol C Tables 4.2.6.8 and 6.1.1.4'
Cl Cl 0.1484 0.1585 'International Tables Vol C Tables 4.2.6.8 and 6.1.1.4'
Pt Pt -1.7033 8.3905 'International Tables Vol C Tables 4.2.6.8 and 6.1.1.4'
O O 0.0106 0.0060 'International Tables Vol C Tables 4.2.6.8 and 6.1.1.4'

loop_
_geom_angle_atom_site_label_1
_geom_angle_atom_site_label_2
_geom_angle_atom_site_label_3
_geom_angle
_geom_angle_site_symmetry_1
_geom_angle_site_symmetry_3
_geom_angle_publ_flag
N1 Pt1 N5 80.6(2) . . ?
N1 Pt1 N3 80.7(2) . . ?
N5 Pt1 N3 161.3(2) . . ?
N1 Pt1 Cl1 178.91(13) . . ?
N5 Pt1 Cl1 98.35(14) . . ?
N3 Pt1 Cl1 100.34(14) . . ?
C6 N1 C2 122.1(5) . . ?
C6 N1 Pt1 119.3(4) . . ?
C2 N1 Pt1 118.7(3) . . ?
C7 N2 N3 110.0(5) . . ?
C7 N2 C6 131.8(5) . . ?
N3 N2 C6 118.1(4) . . ?
C9 N3 N2 106.2(5) . . ?
C9 N3 Pt1 142.9(4) . . ?
N2 N3 Pt1 110.8(3) . . ?
C10 N4 N5 110.4(5) . . ?
C10 N4 C2 131.6(5) . . ?
N5 N4 C2 117.9(4) . . ?
C12 N5 N4 106.2(5) . . ?
C12 N5 Pt1 142.4(4) . . ?
N4 N5 Pt1 111.4(3) . . ?
N1 C2 C3 120.5(5) . . ?
N1 C2 N4 111.4(5) . . ?
C3 C2 N4 128.1(5) . . ?
C4 C3 C2 116.0(5) . . ?
C3 C4 C5 123.9(5) . . ?
C6 C5 C4 115.5(5) . . ?
N1 C6 C5 121.9(5) . . ?
N1 C6 N2 111.1(5) . . ?
C5 C6 N2 127.1(5) . . ?
C8 C7 N2 106.8(5) . . ?
C7 C8 C9 107.7(5) . . ?
N3 C9 C8 109.2(6) . . ?
N4 C10 C11 106.8(5) . . ?
C10 C11 C12 106.8(5) . . ?
N5 C12 C11 109.8(5) . . ?

loop_
_geom_bond_atom_site_label_1
_geom_bond_atom_site_label_2
_geom_bond_distance
_geom_bond_site_symmetry_2
_geom_bond_publ_flag
Pt1 N1 1.950(4) . ?
Pt1 N5 1.991(5) . ?
Pt1 N3 2.000(5) . ?
Pt1 Cl1 2.2983(14) . ?
N1 C6 1.331(6) . ?
N1 C2 1.337(7) . ?
N2 C7 1.373(7) . ?
N2 N3 1.400(6) . ?
N2 C6 1.421(7) . ?
N3 C9 1.344(7) . ?
N4 C10 1.372(7) . ?
N4 N5 1.391(6) . ?
N4 C2 1.408(6) . ?
N5 C12 1.341(6) . ?
C2 C3 1.390(7) . ?
C3 C4 1.381(8) . ?
C4 C5 1.387(9) . ?
C5 C6 1.374(8) . ?
C7 C8 1.368(9) . ?
C8 C9 1.414(8) . ?
C10 C11 1.379(8) . ?
C11 C12 1.414(8) . ?

loop_
_geom_torsion_atom_site_label_1
_geom_torsion_atom_site_label_2
_geom_torsion_atom_site_label_3
_geom_torsion_atom_site_label_4
_geom_torsion
_geom_torsion_site_symmetry_1
_geom_torsion_site_symmetry_2
_geom_torsion_site_symmetry_3
_geom_torsion_site_symmetry_4
_geom_torsion_publ_flag
N5 Pt1 N1 C6 -179.0(4) . . . . ?
N3 Pt1 N1 C6 0.9(4) . . . . ?
Cl1 Pt1 N1 C6 179.4(413) . . . . ?
N5 Pt1 N1 C2 1.5(3) . . . . ?
N3 Pt1 N1 C2 -178.6(4) . . . . ?
Cl1 Pt1 N1 C2 -0.1(64) . . . . ?
C7 N2 N3 C9 0.2(6) . . . . ?
C6 N2 N3 C9 -177.1(4) . . . . ?
C7 N2 N3 Pt1 177.8(3) . . . . ?
C6 N2 N3 Pt1 0.5(5) . . . . ?
N1 Pt1 N3 C9 175.6(6) . . . . ?
N5 Pt1 N3 C9 175.9(6) . . . . ?
Cl1 Pt1 N3 C9 -4.4(6) . . . . ?
N1 Pt1 N3 N2 -0.7(3) . . . . ?
N5 Pt1 N3 N2 -0.4(6) . . . . ?
Cl1 Pt1 N3 N2 179.3(3) . . . . ?
C10 N4 N5 C12 -0.3(6) . . . . ?
C2 N4 N5 C12 -178.1(4) . . . . ?
C10 N4 N5 Pt1 -179.5(3) . . . . ?
C2 N4 N5 Pt1 2.7(5) . . . . ?
N1 Pt1 N5 C12 179.1(6) . . . . ?
N3 Pt1 N5 C12 178.8(6) . . . . ?
Cl1 Pt1 N5 C12 -0.9(6) . . . . ?
N1 Pt1 N5 N4 -2.1(3) . . . . ?
N3 Pt1 N5 N4 -2.5(6) . . . . ?
Cl1 Pt1 N5 N4 177.8(3) . . . . ?
C6 N1 C2 C3 0.2(7) . . . . ?
Pt1 N1 C2 C3 179.7(4) . . . . ?
C6 N1 C2 N4 -180.0(4) . . . . ?
Pt1 N1 C2 N4 -0.4(5) . . . . ?
C10 N4 C2 N1 -178.8(5) . . . . ?
N5 N4 C2 N1 -1.5(6) . . . . ?
C10 N4 C2 C3 1.0(9) . . . . ?
N5 N4 C2 C3 178.3(5) . . . . ?
N1 C2 C3 C4 0.8(7) . . . . ?
N4 C2 C3 C4 -179.0(5) . . . . ?
C2 C3 C4 C5 -0.8(8) . . . . ?
C3 C4 C5 C6 -0.2(8) . . . . ?
C2 N1 C6 C5 -1.2(7) . . . . ?
Pt1 N1 C6 C5 179.2(4) . . . . ?
C2 N1 C6 N2 178.7(4) . . . . ?
Pt1 N1 C6 N2 -0.8(5) . . . . ?
C4 C5 C6 N1 1.2(8) . . . . ?
C4 C5 C6 N2 -178.7(5) . . . . ?
C7 N2 C6 N1 -176.4(5) . . . . ?
N3 N2 C6 N1 0.2(6) . . . . ?
C7 N2 C6 C5 3.5(9) . . . . ?
N3 N2 C6 C5 -179.9(5) . . . . ?
N3 N2 C7 C8 -0.3(6) . . . . ?
C6 N2 C7 C8 176.5(5) . . . . ?
N2 C7 C8 C9 0.4(6) . . . . ?
N2 N3 C9 C8 0.1(6) . . . . ?
Pt1 N3 C9 C8 -176.3(5) . . . . ?
C7 C8 C9 N3 -0.3(6) . . . . ?
N5 N4 C10 C11 0.5(6) . . . . ?
C2 N4 C10 C11 178.0(5) . . . . ?
N4 C10 C11 C12 -0.5(6) . . . . ?
N4 N5 C12 C11 0.0(6) . . . . ?
Pt1 N5 C12 C11 178.7(4) . . . . ?
C10 C11 C12 N5 0.3(7) . . . . ?
